data_7701274
loop_
_publ_author_name
'Selvarajan, Nagendran'
'Sinhababu, Soumen'
'Sharma, Mahendra Kumar'
'Mahawar, Pritam'
'Kaur, Supreet'
'Singh, Vivek Kumar'
'Paliwal, Akhil'
'Yadav, Dhirendra'
'Kashyap, Hemant K.'

_publ_section_title
;
 Germylene Stabilized Group 12 Metal Complexes and their Reactivity with
 Chalcogens
;
_journal_name_full 'Dalton Transactions'
_journal_paper_doi 10.1039/C8DT04589E
_journal_year 2019
_chemical_formula_moiety 'C36 H60 Cd2 Ge2 I4 N4'
_chemical_formula_sum 'C36 H60 Cd2 Ge2 I4 N4'
_chemical_formula_weight 1426.52
_space_group_IT_number 14
_space_group_name_Hall '-P 2yn'
_space_group_name_H-M_alt 'P 1 21/n 1'
_symmetry_cell_setting monoclinic
_symmetry_space_group_name_Hall '-P 2yn'
_symmetry_space_group_name_H-M 'P 1 21/n 1'
_atom_sites_solution_hydrogens geom
_atom_sites_solution_primary direct
_atom_sites_solution_secondary difmap
_audit_creation_method SHELXL-97
_audit_update_record
;
2019-08-30 deposited with the CCDC.    2019-09-30 downloaded from the CCDC.
;
_cell_angle_alpha 90.00
_cell_angle_beta 106.896(3)
_cell_angle_gamma 90.00
_cell_formula_units_Z 2
_cell_length_a 9.1533(15)
_cell_length_b 26.486(5)
_cell_length_c 10.1617(17)
_cell_measurement_temperature 100(2)
_cell_volume 2357.2(7)
_computing_cell_refinement 'Bruker SMART'
_computing_data_collection 'Bruker SMART'
_computing_data_reduction 'Bruker SAINT'
_computing_molecular_graphics 'Bruker SHELXTL'
_computing_publication_material 'Bruker SHELXTL'
_computing_structure_refinement 'SHELXL-97 (Sheldrick, 1997)'
_computing_structure_solution 'SHELXS-97 (Sheldrick, 1990)'
_diffrn_ambient_temperature 100(2)
_diffrn_measured_fraction_theta_full 0.998
_diffrn_measured_fraction_theta_max 0.998
_diffrn_measurement_device_type 'CCD area detector'
_diffrn_measurement_method 'phi and omega scans'
_diffrn_radiation_monochromator graphite
_diffrn_radiation_source 'fine-focus sealed tube'
_diffrn_radiation_type MoK\a
_diffrn_radiation_wavelength 0.71073
_diffrn_reflns_av_R_equivalents 0.0485
_diffrn_reflns_av_sigmaI/netI 0.0538
_diffrn_reflns_limit_h_max 9
_diffrn_reflns_limit_h_min -10
_diffrn_reflns_limit_k_max 31
_diffrn_reflns_limit_k_min -31
_diffrn_reflns_limit_l_max 12
_diffrn_reflns_limit_l_min -8
_diffrn_reflns_number 12266
_diffrn_reflns_theta_full 25.00
_diffrn_reflns_theta_max 25.00
_diffrn_reflns_theta_min 1.54
_exptl_absorpt_coefficient_mu 4.800
_exptl_absorpt_correction_T_max 0.562
_exptl_absorpt_correction_T_min 0.310
_exptl_absorpt_correction_type multi-scan
_exptl_absorpt_process_details '(SADABS; Bruker, 2000)'
_exptl_crystal_colour red
_exptl_crystal_density_diffrn 2.010
_exptl_crystal_density_method 'not measured'
_exptl_crystal_description block
_exptl_crystal_F_000 1352.0
_exptl_crystal_size_max 0.430
_exptl_crystal_size_mid 0.210
_exptl_crystal_size_min 0.120
_refine_diff_density_max 1.099
_refine_diff_density_min -0.720
_refine_diff_density_rms 0.204
_refine_ls_extinction_method none
_refine_ls_goodness_of_fit_ref 1.027
_refine_ls_hydrogen_treatment mixed
_refine_ls_matrix_type full
_refine_ls_number_parameters 223
_refine_ls_number_reflns 4146
_refine_ls_number_restraints 0
_refine_ls_restrained_S_all 1.027
_refine_ls_R_factor_all 0.0479
_refine_ls_R_factor_gt 0.0343
_refine_ls_shift/su_max 0.000
_refine_ls_shift/su_mean 0.000
_refine_ls_structure_factor_coef Fsqd
_refine_ls_weighting_details 'calc w=1/[\s^2^(Fo^2^)+(0.0463P)^2^+0.0000P] where P=(Fo^2^+2Fc^2^)/3'
_refine_ls_weighting_scheme calc
_refine_ls_wR_factor_gt 0.0744
_refine_ls_wR_factor_ref 0.0912
_reflns_number_gt 3313
_reflns_number_total 4139
_reflns_threshold_expression >2sigma(I)
_cod_data_source_file c8dt04589e2.cif
_cod_data_source_block ss41m
_cod_depositor_comments
;
The following automatic conversions were performed:

'_symmetry_cell_setting' value 'Monoclinic' changed to 'monoclinic'
according to
/home/data/users/saulius/crontab/automatic-downloads/rss-feeds/RSC/lib/dictionaries/cif_core.dic
dictionary named 'cif_core.dic' version 2.4.2 from 2011-04-26.

Automatic conversion script
Id: cif_fix_values 4973 2017-02-22 13:04:09Z antanas 
;
_cod_original_sg_symbol_H-M 'P 21/n'
_cod_database_code 7701274

loop_
_symmetry_equiv_pos_as_xyz
'x, y, z'
'-x+1/2, y+1/2, -z+1/2'
'-x, -y, -z'
'x-1/2, -y-1/2, z-1/2'

loop_
_atom_site_label
_atom_site_type_symbol
_atom_site_fract_x
_atom_site_fract_y
_atom_site_fract_z
_atom_site_U_iso_or_equiv
_atom_site_adp_type
_atom_site_occupancy
_atom_site_symmetry_multiplicity
_atom_site_calc_flag
_atom_site_refinement_flags
Ge1 Ge 0.10513(8) 0.08686(2) 0.26511(7) 0.01553(17) Uani 1 1 d .
Cd1 Cd -0.03521(5) 0.067617(17) 0.44644(5) 0.01859(14) Uani 1 1 d .
I1 I 0.18122(5) 0.025499(16) 0.68433(4) 0.02364(13) Uani 1 1 d .
I2 I -0.23607(5) 0.120224(17) 0.54208(5) 0.02561(14) Uani 1 1 d .
N1 N -0.0054(6) 0.11229(19) 0.0879(5) 0.0159(12) Uani 1 1 d .
N2 N 0.2249(6) 0.14605(18) 0.2673(5) 0.0151(11) Uani 1 1 d .
C1 C 0.0679(7) 0.1478(2) 0.0392(6) 0.0162(14) Uani 1 1 d .
C2 C 0.0202(7) 0.1624(2) -0.1004(6) 0.0185(14) Uani 1 1 d .
H2 H -0.0647 0.1451 -0.1539 0.022 Uiso 1 1 calc R
C3 C 0.0774(8) 0.1978(2) -0.1710(7) 0.0227(16) Uani 1 1 d .
H3 H 0.0274 0.1994 -0.2648 0.027 Uiso 1 1 calc R
C4 C 0.1972(8) 0.2315(3) -0.1256(7) 0.0265(17) Uani 1 1 d .
H4 H 0.2141 0.2538 -0.1903 0.032 Uiso 1 1 calc R
C5 C 0.2945(8) 0.2352(2) 0.0073(7) 0.0236(16) Uani 1 1 d .
H5 H 0.3692 0.2600 0.0206 0.028 Uiso 1 1 calc R
C6 C 0.2963(7) 0.2073(2) 0.1228(7) 0.0185(15) Uani 1 1 d .
H6 H 0.3748 0.2159 0.2008 0.022 Uiso 1 1 calc R
C7 C 0.2007(7) 0.1684(2) 0.1434(6) 0.0171(14) Uani 1 1 d .
C8 C -0.1499(7) 0.0901(2) 0.0073(7) 0.0202(15) Uani 1 1 d .
H8A H -0.1687 0.0596 0.0526 0.024 Uiso 1 1 calc R
H8B H -0.1416 0.0807 -0.0826 0.024 Uiso 1 1 calc R
C9 C 0.3450(7) 0.1622(2) 0.3923(6) 0.0207(15) Uani 1 1 d .
H9A H 0.4401 0.1664 0.3695 0.025 Uiso 1 1 calc R
H9B H 0.3603 0.1357 0.4608 0.025 Uiso 1 1 calc R
C10 C -0.2868(7) 0.1263(3) -0.0114(6) 0.0201(15) Uani 1 1 d .
H10 H -0.2646 0.1577 -0.0529 0.024 Uiso 1 1 calc R
C11 C 0.3079(8) 0.2116(2) 0.4550(6) 0.0204(15) Uani 1 1 d .
H11 H 0.3105 0.2393 0.3916 0.025 Uiso 1 1 calc R
C12 C -0.4311(7) 0.1027(3) -0.1081(7) 0.0275(17) Uani 1 1 d .
H12A H -0.4550 0.0721 -0.0682 0.041 Uiso 1 1 calc R
H12B H -0.4141 0.0953 -0.1949 0.041 Uiso 1 1 calc R
H12C H -0.5146 0.1260 -0.1217 0.041 Uiso 1 1 calc R
C13 C -0.3111(8) 0.1389(3) 0.1285(7) 0.0295(17) Uani 1 1 d .
H13A H -0.3915 0.1633 0.1159 0.044 Uiso 1 1 calc R
H13B H -0.2185 0.1524 0.1889 0.044 Uiso 1 1 calc R
H13C H -0.3385 0.1087 0.1681 0.044 Uiso 1 1 calc R
C14 C 0.4317(8) 0.2213(3) 0.5906(7) 0.0258(16) Uani 1 1 d .
H14A H 0.4164 0.2539 0.6254 0.039 Uiso 1 1 calc R
H14B H 0.5303 0.2201 0.5752 0.039 Uiso 1 1 calc R
H14C H 0.4260 0.1958 0.6562 0.039 Uiso 1 1 calc R
C15 C 0.1462(8) 0.2100(3) 0.4753(8) 0.0346(19) Uani 1 1 d .
H15A H 0.1400 0.1820 0.5336 0.052 Uiso 1 1 calc R
H15B H 0.0710 0.2060 0.3877 0.052 Uiso 1 1 calc R
H15C H 0.1277 0.2408 0.5173 0.052 Uiso 1 1 calc R
C16 C 0.2337(8) 0.0324(2) 0.2224(7) 0.0205(15) Uani 1 1 d .
H16 H 0.1721 0.0015 0.2023 0.025 Uiso 1 1 calc R
C17 C 0.2894(9) 0.0439(3) 0.0999(8) 0.038(2) Uani 1 1 d .
H17A H 0.3440 0.0754 0.1146 0.057 Uiso 1 1 calc R
H17B H 0.2038 0.0464 0.0189 0.057 Uiso 1 1 calc R
H17C H 0.3561 0.0174 0.0882 0.057 Uiso 1 1 calc R
C18 C 0.3705(8) 0.0225(3) 0.3508(7) 0.0289(17) Uani 1 1 d .
H18A H 0.4278 -0.0059 0.3340 0.043 Uiso 1 1 calc R
H18B H 0.3336 0.0154 0.4282 0.043 Uiso 1 1 calc R
H18C H 0.4350 0.0518 0.3700 0.043 Uiso 1 1 calc R

loop_
_atom_site_aniso_label
_atom_site_aniso_U_11
_atom_site_aniso_U_22
_atom_site_aniso_U_33
_atom_site_aniso_U_23
_atom_site_aniso_U_13
_atom_site_aniso_U_12
Ge1 0.0144(4) 0.0164(4) 0.0153(4) 0.0015(3) 0.0035(3) -0.0001(3)
Cd1 0.0173(3) 0.0207(3) 0.0182(3) 0.0020(2) 0.0057(2) -0.0007(2)
I1 0.0229(3) 0.0248(3) 0.0197(2) 0.00124(18) 0.00075(19) -0.00294(19)
I2 0.0198(3) 0.0299(3) 0.0258(3) -0.0046(2) 0.0047(2) 0.0032(2)
N1 0.008(3) 0.022(3) 0.016(3) 0.001(2) 0.001(2) -0.001(2)
N2 0.016(3) 0.012(3) 0.019(3) 0.000(2) 0.008(2) -0.003(2)
C1 0.011(3) 0.017(3) 0.020(3) -0.003(3) 0.005(3) 0.007(3)
C2 0.013(3) 0.024(4) 0.017(4) 0.001(3) 0.002(3) -0.004(3)
C3 0.024(4) 0.024(4) 0.021(4) 0.003(3) 0.009(3) 0.006(3)
C4 0.037(5) 0.024(4) 0.024(4) 0.006(3) 0.017(3) -0.003(3)
C5 0.024(4) 0.022(4) 0.030(4) -0.002(3) 0.015(3) -0.008(3)
C6 0.011(3) 0.022(4) 0.022(4) -0.004(3) 0.004(3) 0.001(3)
C7 0.018(4) 0.020(4) 0.017(4) -0.003(3) 0.011(3) 0.000(3)
C8 0.024(4) 0.017(3) 0.019(4) 0.000(3) 0.005(3) -0.001(3)
C9 0.018(4) 0.026(4) 0.014(3) 0.001(3) -0.002(3) -0.002(3)
C10 0.014(3) 0.026(4) 0.017(3) 0.006(3) 0.000(3) 0.002(3)
C11 0.026(4) 0.024(4) 0.014(3) 0.001(3) 0.009(3) -0.001(3)
C12 0.015(4) 0.039(4) 0.024(4) -0.002(3) 0.000(3) -0.002(3)
C13 0.025(4) 0.036(4) 0.026(4) -0.004(3) 0.005(3) 0.006(3)
C14 0.024(4) 0.028(4) 0.024(4) -0.007(3) 0.004(3) -0.003(3)
C15 0.025(4) 0.046(5) 0.034(5) -0.017(4) 0.012(4) -0.007(4)
C16 0.026(4) 0.011(3) 0.027(4) 0.002(3) 0.013(3) -0.002(3)
C17 0.050(5) 0.033(5) 0.037(5) 0.005(4) 0.023(4) 0.015(4)
C18 0.030(4) 0.030(4) 0.026(4) 0.003(3) 0.009(3) 0.010(3)

loop_
_atom_type_symbol
_atom_type_description
_atom_type_scat_dispersion_real
_atom_type_scat_dispersion_imag
_atom_type_scat_source
C C 0.0033 0.0016 'International Tables Vol C Tables 4.2.6.8 and 6.1.1.4'
H H 0.0000 0.0000 'International Tables Vol C Tables 4.2.6.8 and 6.1.1.4'
N N 0.0061 0.0033 'International Tables Vol C Tables 4.2.6.8 and 6.1.1.4'
Ge Ge 0.1547 1.8001 'International Tables Vol C Tables 4.2.6.8 and 6.1.1.4'
Cd Cd -0.8075 1.2024 'International Tables Vol C Tables 4.2.6.8 and 6.1.1.4'
I I -0.4742 1.8119 'International Tables Vol C Tables 4.2.6.8 and 6.1.1.4'

loop_
_geom_angle_atom_site_label_1
_geom_angle_atom_site_label_2
_geom_angle_atom_site_label_3
_geom_angle
_geom_angle_site_symmetry_3
N2 Ge1 N1 82.3(2) .
N2 Ge1 C16 102.9(2) .
N1 Ge1 C16 103.6(2) .
N2 Ge1 Cd1 123.79(15) .
N1 Ge1 Cd1 120.27(15) .
C16 Ge1 Cd1 117.46(18) .
Ge1 Cd1 I2 133.29(3) .
Ge1 Cd1 I1 108.23(3) .
I2 Cd1 I1 105.83(2) .
Ge1 Cd1 I1 95.64(2) 3_556
I2 Cd1 I1 109.17(2) 3_556
I1 Cd1 I1 99.61(2) 3_556
Cd1 I1 Cd1 80.39(2) 3_556
C1 N1 C8 123.2(5) .
C1 N1 Ge1 114.4(4) .
C8 N1 Ge1 122.1(4) .
C7 N2 C9 123.6(5) .
C7 N2 Ge1 114.2(4) .
C9 N2 Ge1 121.9(4) .
N1 C1 C2 121.7(6) .
N1 C1 C7 113.3(5) .
C2 C1 C7 125.0(6) .
C3 C2 C1 131.2(6) .
C3 C2 H2 114.4 .
C1 C2 H2 114.4 .
C2 C3 C4 130.6(6) .
C2 C3 H3 114.7 .
C4 C3 H3 114.7 .
C3 C4 C5 126.3(6) .
C3 C4 H4 116.9 .
C5 C4 H4 116.9 .
C6 C5 C4 129.4(6) .
C6 C5 H5 115.3 .
C4 C5 H5 115.3 .
C5 C6 C7 131.5(6) .
C5 C6 H6 114.2 .
C7 C6 H6 114.2 .
N2 C7 C6 121.3(6) .
N2 C7 C1 112.8(5) .
C6 C7 C1 125.9(6) .
N1 C8 C10 112.9(5) .
N1 C8 H8A 109.0 .
C10 C8 H8A 109.0 .
N1 C8 H8B 109.0 .
C10 C8 H8B 109.0 .
H8A C8 H8B 107.8 .
N2 C9 C11 113.8(5) .
N2 C9 H9A 108.8 .
C11 C9 H9A 108.8 .
N2 C9 H9B 108.8 .
C11 C9 H9B 108.8 .
H9A C9 H9B 107.7 .
C12 C10 C13 110.6(5) .
C12 C10 C8 110.1(5) .
C13 C10 C8 110.5(5) .
C12 C10 H10 108.5 .
C13 C10 H10 108.5 .
C8 C10 H10 108.5 .
C14 C11 C9 108.7(5) .
C14 C11 C15 111.7(5) .
C9 C11 C15 111.4(5) .
C14 C11 H11 108.3 .
C9 C11 H11 108.3 .
C15 C11 H11 108.3 .
C10 C12 H12A 109.5 .
C10 C12 H12B 109.5 .
H12A C12 H12B 109.5 .
C10 C12 H12C 109.5 .
H12A C12 H12C 109.5 .
H12B C12 H12C 109.5 .
C10 C13 H13A 109.5 .
C10 C13 H13B 109.5 .
H13A C13 H13B 109.5 .
C10 C13 H13C 109.5 .
H13A C13 H13C 109.5 .
H13B C13 H13C 109.5 .
C11 C14 H14A 109.5 .
C11 C14 H14B 109.5 .
H14A C14 H14B 109.5 .
C11 C14 H14C 109.5 .
H14A C14 H14C 109.5 .
H14B C14 H14C 109.5 .
C11 C15 H15A 109.5 .
C11 C15 H15B 109.5 .
H15A C15 H15B 109.5 .
C11 C15 H15C 109.5 .
H15A C15 H15C 109.5 .
H15B C15 H15C 109.5 .
C17 C16 C18 110.2(6) .
C17 C16 Ge1 113.4(4) .
C18 C16 Ge1 108.9(4) .
C17 C16 H16 108.0 .
C18 C16 H16 108.0 .
Ge1 C16 H16 108.0 .
C16 C17 H17A 109.5 .
C16 C17 H17B 109.5 .
H17A C17 H17B 109.5 .
C16 C17 H17C 109.5 .
H17A C17 H17C 109.5 .
H17B C17 H17C 109.5 .
C16 C18 H18A 109.5 .
C16 C18 H18B 109.5 .
H18A C18 H18B 109.5 .
C16 C18 H18C 109.5 .
H18A C18 H18C 109.5 .
H18B C18 H18C 109.5 .

loop_
_geom_bond_atom_site_label_1
_geom_bond_atom_site_label_2
_geom_bond_distance
_geom_bond_site_symmetry_2
Ge1 N2 1.910(5) .
Ge1 N1 1.913(5) .
Ge1 C16 1.988(6) .
Ge1 Cd1 2.5848(9) .
Cd1 I2 2.7028(7) .
Cd1 I1 2.8686(7) .
Cd1 I1 2.9329(7) 3_556
I1 Cd1 2.9329(7) 3_556
N1 C1 1.331(8) .
N1 C8 1.462(8) .
N2 C7 1.350(8) .
N2 C9 1.481(8) .
C1 C2 1.412(9) .
C1 C7 1.465(8) .
C2 C3 1.372(9) .
C2 H2 0.9300 .
C3 C4 1.385(9) .
C3 H3 0.9300 .
C4 C5 1.389(9) .
C4 H4 0.9300 .
C5 C6 1.381(9) .
C5 H5 0.9300 .
C6 C7 1.408(8) .
C6 H6 0.9300 .
C8 C10 1.546(8) .
C8 H8A 0.9700 .
C8 H8B 0.9700 .
C9 C11 1.536(9) .
C9 H9A 0.9700 .
C9 H9B 0.9700 .
C10 C12 1.531(9) .
C10 C13 1.538(9) .
C10 H10 0.9800 .
C11 C14 1.530(9) .
C11 C15 1.553(10) .
C11 H11 0.9800 .
C12 H12A 0.9600 .
C12 H12B 0.9600 .
C12 H12C 0.9600 .
C13 H13A 0.9600 .
C13 H13B 0.9600 .
C13 H13C 0.9600 .
C14 H14A 0.9600 .
C14 H14B 0.9600 .
C14 H14C 0.9600 .
C15 H15A 0.9600 .
C15 H15B 0.9600 .
C15 H15C 0.9600 .
C16 C17 1.507(9) .
C16 C18 1.546(9) .
C16 H16 0.9800 .
C17 H17A 0.9600 .
C17 H17B 0.9600 .
C17 H17C 0.9600 .
C18 H18A 0.9600 .
C18 H18B 0.9600 .
C18 H18C 0.9600 .

loop_
_geom_torsion_atom_site_label_1
_geom_torsion_atom_site_label_2
_geom_torsion_atom_site_label_3
_geom_torsion_atom_site_label_4
_geom_torsion
_geom_torsion_site_symmetry_1
_geom_torsion_site_symmetry_4
N2 Ge1 Cd1 I2 53.43(19) . .
N1 Ge1 Cd1 I2 -48.39(18) . .
C16 Ge1 Cd1 I2 -175.9(2) . .
N2 Ge1 Cd1 I1 -81.39(18) . .
N1 Ge1 Cd1 I1 176.79(18) . .
C16 Ge1 Cd1 I1 49.3(2) . .
N2 Ge1 Cd1 I1 176.53(18) . 3_556
N1 Ge1 Cd1 I1 74.72(18) . 3_556
C16 Ge1 Cd1 I1 -52.8(2) . 3_556
Ge1 Cd1 I1 Cd1 -99.24(3) . 3_556
I2 Cd1 I1 Cd1 113.22(2) . 3_556
I1 Cd1 I1 Cd1 0.0 3_556 3_556
N2 Ge1 N1 C1 15.4(4) . .
C16 Ge1 N1 C1 -86.2(5) . .
Cd1 Ge1 N1 C1 140.2(4) . .
N2 Ge1 N1 C8 -171.4(5) . .
C16 Ge1 N1 C8 87.1(5) . .
Cd1 Ge1 N1 C8 -46.6(5) . .
N1 Ge1 N2 C7 -14.2(4) . .
C16 Ge1 N2 C7 88.0(5) . .
Cd1 Ge1 N2 C7 -135.7(4) . .
N1 Ge1 N2 C9 172.0(5) . .
C16 Ge1 N2 C9 -85.8(5) . .
Cd1 Ge1 N2 C9 50.5(5) . .
C8 N1 C1 C2 -7.8(9) . .
Ge1 N1 C1 C2 165.3(5) . .
C8 N1 C1 C7 173.4(5) . .
Ge1 N1 C1 C7 -13.5(6) . .
N1 C1 C2 C3 179.5(6) . .
C7 C1 C2 C3 -1.8(11) . .
C1 C2 C3 C4 -2.5(13) . .
C2 C3 C4 C5 3.3(13) . .
C3 C4 C5 C6 0.1(12) . .
C4 C5 C6 C7 -2.0(12) . .
C9 N2 C7 C6 4.0(9) . .
Ge1 N2 C7 C6 -169.7(5) . .
C9 N2 C7 C1 -175.6(5) . .
Ge1 N2 C7 C1 10.7(6) . .
C5 C6 C7 N2 179.7(6) . .
C5 C6 C7 C1 -0.7(11) . .
N1 C1 C7 N2 1.8(7) . .
C2 C1 C7 N2 -177.0(6) . .
N1 C1 C7 C6 -177.8(6) . .
C2 C1 C7 C6 3.5(10) . .
C1 N1 C8 C10 -73.5(7) . .
Ge1 N1 C8 C10 113.8(5) . .
C7 N2 C9 C11 74.4(8) . .
Ge1 N2 C9 C11 -112.4(5) . .
N1 C8 C10 C12 174.5(5) . .
N1 C8 C10 C13 -63.0(7) . .
N2 C9 C11 C14 174.2(5) . .
N2 C9 C11 C15 50.7(7) . .
N2 Ge1 C16 C17 -49.8(6) . .
N1 Ge1 C16 C17 35.3(6) . .
Cd1 Ge1 C16 C17 170.5(5) . .
N2 Ge1 C16 C18 73.3(5) . .
N1 Ge1 C16 C18 158.4(4) . .
Cd1 Ge1 C16 C18 -66.4(5) . .
